data_7248640
loop_
_publ_author_name
'Alfuth, Jan'
'Czapik, Agnieszka'
'Zadykowicz, Beata'
'Olszewska, Teresa'

_publ_section_title
;
 Hydrogen and chalcogen bonds in crystals of chalcogenadiazolecarboxylic
 acids -- competition or cooperation?
;
_journal_issue 22
_journal_name_full CrystEngComm
_journal_page_first 2918
_journal_page_last 2927
_journal_paper_doi 10.1039/D4CE00273C
_journal_volume 26
_journal_year 2024
_chemical_formula_moiety 'C7 H4 N2 O2 Se'
_chemical_formula_sum 'C7 H4 N2 O2 Se'
_chemical_formula_weight 227.08
_space_group_crystal_system monoclinic
_space_group_IT_number 14
_space_group_name_Hall '-P 2yn'
_space_group_name_H-M_alt 'P 1 21/n 1'
_atom_sites_solution_hydrogens mixed
_audit_creation_method SHELXL-2019/3
_audit_update_record
;
2024-02-13 deposited with the CCDC.	2024-05-13 downloaded from the CCDC.
;
_cell_angle_alpha 90
_cell_angle_beta 105.733(3)
_cell_angle_gamma 90
_cell_formula_units_Z 4
_cell_length_a 8.0711(3)
_cell_length_b 7.5844(2)
_cell_length_c 12.2026(4)
_cell_measurement_reflns_used 6682
_cell_measurement_temperature 130(2)
_cell_measurement_theta_max 75.5300
_cell_measurement_theta_min 5.8820
_cell_volume 718.99(4)
_computing_cell_refinement 'CrysAlisPro 1.171.42.95a (Rigaku Oxford Diffraction, 2023)'
_computing_data_collection 'CrysAlisPro 1.171.42.95a (Rigaku Oxford Diffraction, 2023)'
_computing_data_reduction 'CrysAlisPro 1.171.42.95a (Rigaku Oxford Diffraction, 2023)'
_computing_structure_refinement 'SHELXL-2019/2 (Sheldrick, 2019)'
_computing_structure_solution 'SHELXT  (Sheldrick, 2015)'
_diffrn_ambient_temperature 130(2)
_diffrn_detector_area_resol_mean 10.5384
_diffrn_measured_fraction_theta_full 1.000
_diffrn_measured_fraction_theta_max 0.995
_diffrn_measurement_device_type 'SuperNova, Single source at offset/far, Atlas'
_diffrn_measurement_method '\w scans'
_diffrn_radiation_type CuK\a
_diffrn_radiation_wavelength 1.54184
_diffrn_reflns_av_R_equivalents 0.0371
_diffrn_reflns_av_unetI/netI 0.0176
_diffrn_reflns_Laue_measured_fraction_full 1.000
_diffrn_reflns_Laue_measured_fraction_max 0.995
_diffrn_reflns_limit_h_max 9
_diffrn_reflns_limit_h_min -10
_diffrn_reflns_limit_k_max 9
_diffrn_reflns_limit_k_min -9
_diffrn_reflns_limit_l_max 15
_diffrn_reflns_limit_l_min -15
_diffrn_reflns_number 11740
_diffrn_reflns_point_group_measured_fraction_full 1.000
_diffrn_reflns_point_group_measured_fraction_max 0.995
_diffrn_reflns_theta_full 67.684
_diffrn_reflns_theta_max 76.341
_diffrn_reflns_theta_min 5.916
_diffrn_source 'micro-focus sealed X-ray tube'
_exptl_absorpt_coefficient_mu 6.724
_exptl_absorpt_correction_T_max 1.00000
_exptl_absorpt_correction_T_min 0.72930
_exptl_absorpt_correction_type multi-scan
_exptl_absorpt_process_details
;
CrysAlisPro 1.171.42.95a (Rigaku Oxford Diffraction, 2023)
Empirical absorption correction using spherical harmonics,
implemented in SCALE3 ABSPACK scaling algorithm.
;
_exptl_crystal_colour colourless
_exptl_crystal_density_diffrn 2.098
_exptl_crystal_description plank
_exptl_crystal_F_000 440
_exptl_crystal_size_max 0.100
_exptl_crystal_size_mid 0.020
_exptl_crystal_size_min 0.010
_refine_diff_density_max 1.596
_refine_diff_density_min -0.670
_refine_diff_density_rms 0.121
_refine_ls_extinction_method none
_refine_ls_goodness_of_fit_ref 1.196
_refine_ls_hydrogen_treatment mixed
_refine_ls_matrix_type full
_refine_ls_number_parameters 113
_refine_ls_number_reflns 1498
_refine_ls_number_restraints 0
_refine_ls_restrained_S_all 1.196
_refine_ls_R_factor_all 0.0421
_refine_ls_R_factor_gt 0.0410
_refine_ls_shift/su_max 0.015
_refine_ls_shift/su_mean 0.002
_refine_ls_structure_factor_coef Fsqd
_refine_ls_weighting_details 'w=1/[\s^2^(Fo^2^)+(0.0633P)^2^+1.1059P] where P=(Fo^2^+2Fc^2^)/3'
_refine_ls_weighting_scheme calc
_refine_ls_wR_factor_gt 0.1097
_refine_ls_wR_factor_ref 0.1106
_reflns_Friedel_coverage 0.000
_reflns_number_gt 1462
_reflns_number_total 1498
_reflns_threshold_expression 'I > 2\s(I)'
_cod_data_source_file d4ce00273c2.cif
_cod_data_source_block 3Se
_cod_depositor_comments 'Adding full bibliography for 7248632--7248640.cif.'
_cod_original_sg_symbol_H-M 'P 21/n'
_cod_database_code 7248640
_shelx_shelxl_version_number 2019/3
_shelx_space_group_comment
;
The symmetry employed for this shelxl refinement is uniquely defined
by the following loop, which should always be used as a source of
symmetry information in preference to the above space-group names.
They are only intended as comments.
;
_shelx_estimated_absorpt_t_min 0.553
_shelx_estimated_absorpt_t_max 0.936

loop_
_space_group_symop_operation_xyz
'x, y, z'
'-x+1/2, y+1/2, -z+1/2'
'-x, -y, -z'
'x-1/2, -y-1/2, z-1/2'

loop_
_atom_site_label
_atom_site_type_symbol
_atom_site_fract_x
_atom_site_fract_y
_atom_site_fract_z
_atom_site_U_iso_or_equiv
_atom_site_adp_type
_atom_site_occupancy
_atom_site_site_symmetry_order
_atom_site_calc_flag
_atom_site_refinement_flags_posn
_atom_site_refinement_flags_adp
_atom_site_refinement_flags_occupancy
_atom_site_disorder_assembly
_atom_site_disorder_group
Se2 Se 0.74088(5) 0.53477(5) 0.26471(3) 0.02717(19) Uani 1 1 d . . . . .
O1 O 0.1853(4) 1.0057(4) 0.4540(3) 0.0332(6) Uani 1 1 d . . . . .
H1 H 0.126(10) 1.104(10) 0.483(6) 0.08(2) Uiso 1 1 d . . . . .
O2 O 0.0287(4) 0.7774(4) 0.4882(2) 0.0328(6) Uani 1 1 d . . . . .
N1 N 0.5877(4) 0.3845(4) 0.2970(3) 0.0278(6) Uani 1 1 d . . . . .
N3 N 0.6450(4) 0.7247(4) 0.3072(3) 0.0302(7) Uani 1 1 d . . . . .
C4 C 0.4018(5) 0.7880(5) 0.3818(3) 0.0278(7) Uani 1 1 d . . . . .
H4 H 0.423066 0.911370 0.386162 0.033 Uiso 1 1 calc R U . . .
C5 C 0.2666(5) 0.7188(5) 0.4141(3) 0.0262(7) Uani 1 1 d . . . . .
C6 C 0.2336(5) 0.5316(5) 0.4093(3) 0.0261(8) Uani 1 1 d . . . . .
H6 H 0.138482 0.487312 0.432677 0.031 Uiso 1 1 calc R U . . .
C7 C 0.3361(5) 0.4172(5) 0.3717(3) 0.0274(7) Uani 1 1 d . . . . .
H7 H 0.313391 0.294143 0.369471 0.033 Uiso 1 1 calc R U . . .
C8 C 0.4789(5) 0.4845(5) 0.3357(3) 0.0262(7) Uani 1 1 d . . . . .
C9 C 0.5114(5) 0.6711(5) 0.3412(3) 0.0274(7) Uani 1 1 d . . . . .
C10 C 0.1508(5) 0.8399(5) 0.4552(3) 0.0266(7) Uani 1 1 d . . . . .

loop_
_atom_site_aniso_label
_atom_site_aniso_U_11
_atom_site_aniso_U_22
_atom_site_aniso_U_33
_atom_site_aniso_U_23
_atom_site_aniso_U_13
_atom_site_aniso_U_12
Se2 0.0254(3) 0.0225(3) 0.0373(3) -0.00127(14) 0.01482(18) 0.00203(13)
O1 0.0349(15) 0.0246(12) 0.0467(17) -0.0035(12) 0.0224(13) 0.0012(11)
O2 0.0314(14) 0.0305(13) 0.0403(15) -0.0001(11) 0.0163(12) 0.0024(11)
N1 0.0260(15) 0.0263(15) 0.0335(16) 0.0015(12) 0.0119(12) -0.0039(12)
N3 0.0296(16) 0.0234(15) 0.0422(18) 0.0011(13) 0.0174(14) 0.0044(12)
C4 0.0277(18) 0.0245(18) 0.0336(18) -0.0006(13) 0.0126(15) -0.0004(13)
C5 0.0266(18) 0.0248(18) 0.0287(17) 0.0008(13) 0.0098(14) 0.0030(13)
C6 0.0236(18) 0.0268(19) 0.0300(18) 0.0018(13) 0.0109(14) -0.0019(13)
C7 0.0251(17) 0.0263(17) 0.0313(17) 0.0000(14) 0.0085(14) -0.0008(15)
C8 0.0259(19) 0.0264(17) 0.0267(17) -0.0008(13) 0.0080(14) 0.0009(14)
C9 0.0272(17) 0.0245(16) 0.0314(18) 0.0022(14) 0.0097(14) -0.0007(14)
C10 0.0267(17) 0.0261(17) 0.0294(17) 0.0022(13) 0.0116(14) -0.0005(14)

loop_
_atom_type_symbol
_atom_type_description
_atom_type_scat_dispersion_real
_atom_type_scat_dispersion_imag
_atom_type_scat_source
C C 0.0181 0.0091 'International Tables Vol C Tables 4.2.6.8 and 6.1.1.4'
H H 0.0000 0.0000 'International Tables Vol C Tables 4.2.6.8 and 6.1.1.4'
N N 0.0311 0.0180 'International Tables Vol C Tables 4.2.6.8 and 6.1.1.4'
O O 0.0492 0.0322 'International Tables Vol C Tables 4.2.6.8 and 6.1.1.4'
Se Se -0.7943 1.1372 'International Tables Vol C Tables 4.2.6.8 and 6.1.1.4'

loop_
_geom_angle_atom_site_label_1
_geom_angle_atom_site_label_2
_geom_angle_atom_site_label_3
_geom_angle
_geom_angle_site_symmetry_1
_geom_angle_site_symmetry_3
_geom_angle_publ_flag
N3 Se2 N1 94.03(15) . . ?
C10 O1 H1 127(5) . . ?
C8 N1 Se2 105.9(3) . . ?
C9 N3 Se2 107.4(3) . . ?
C5 C4 C9 118.7(3) . . ?
C5 C4 H4 120.7 . . ?
C9 C4 H4 120.7 . . ?
C4 C5 C6 121.4(3) . . ?
C4 C5 C10 119.0(3) . . ?
C6 C5 C10 119.6(3) . . ?
C7 C6 C5 121.2(4) . . ?
C7 C6 H6 119.4 . . ?
C5 C6 H6 119.4 . . ?
C6 C7 C8 119.2(4) . . ?
C6 C7 H7 120.4 . . ?
C8 C7 H7 120.4 . . ?
N1 C8 C7 124.4(4) . . ?
N1 C8 C9 116.4(3) . . ?
C7 C8 C9 119.2(4) . . ?
N3 C9 C4 123.5(3) . . ?
N3 C9 C8 116.3(3) . . ?
C4 C9 C8 120.2(3) . . ?
O2 C10 O1 124.2(3) . . ?
O2 C10 C5 119.6(3) . . ?
O1 C10 C5 116.1(3) . . ?

loop_
_geom_bond_atom_site_label_1
_geom_bond_atom_site_label_2
_geom_bond_distance
_geom_bond_site_symmetry_2
_geom_bond_publ_flag
Se2 N3 1.777(3) . ?
Se2 N1 1.802(3) . ?
O1 C10 1.289(5) . ?
O1 H1 1.01(8) . ?
O2 C10 1.254(5) . ?
N1 C8 1.340(5) . ?
N3 C9 1.320(5) . ?
C4 C5 1.362(5) . ?
C4 C9 1.432(5) . ?
C4 H4 0.9500 . ?
C5 C6 1.443(5) . ?
C5 C10 1.491(5) . ?
C6 C7 1.361(6) . ?
C6 H6 0.9500 . ?
C7 C8 1.434(5) . ?
C7 H7 0.9500 . ?
C8 C9 1.438(5) . ?

loop_
_geom_torsion_atom_site_label_1
_geom_torsion_atom_site_label_2
_geom_torsion_atom_site_label_3
_geom_torsion_atom_site_label_4
_geom_torsion
_geom_torsion_site_symmetry_1
_geom_torsion_site_symmetry_2
_geom_torsion_site_symmetry_3
_geom_torsion_site_symmetry_4
_geom_torsion_publ_flag
N3 Se2 N1 C8 0.2(3) . . . . ?
N1 Se2 N3 C9 -0.1(3) . . . . ?
C9 C4 C5 C6 0.7(6) . . . . ?
C9 C4 C5 C10 -179.3(3) . . . . ?
C4 C5 C6 C7 -0.2(6) . . . . ?
C10 C5 C6 C7 179.7(3) . . . . ?
C5 C6 C7 C8 -0.4(6) . . . . ?
Se2 N1 C8 C7 -179.8(3) . . . . ?
Se2 N1 C8 C9 -0.2(4) . . . . ?
C6 C7 C8 N1 -179.8(4) . . . . ?
C6 C7 C8 C9 0.7(5) . . . . ?
Se2 N3 C9 C4 180.0(3) . . . . ?
Se2 N3 C9 C8 0.0(4) . . . . ?
C5 C4 C9 N3 179.6(4) . . . . ?
C5 C4 C9 C8 -0.4(6) . . . . ?
N1 C8 C9 N3 0.2(5) . . . . ?
C7 C8 C9 N3 179.8(3) . . . . ?
N1 C8 C9 C4 -179.8(3) . . . . ?
C7 C8 C9 C4 -0.2(5) . . . . ?
C4 C5 C10 O2 -178.0(4) . . . . ?
C6 C5 C10 O2 2.1(5) . . . . ?
C4 C5 C10 O1 1.9(5) . . . . ?
C6 C5 C10 O1 -178.0(4) . . . . ?
